data_7118725
loop_
_publ_author_name
'Cheung, Pui Man'
'Berger, Robert F.'
'Zakharov, Lev N.'
'Gilbertson, John D.'

_publ_section_title
;
 Square planar Cu(i) stabilized by a pyridinediimine ligand.
;
_journal_issue 22
_journal_name_full 'Chemical communications (Cambridge, England)'
_journal_page_first 4156
_journal_page_last 4159
_journal_paper_doi 10.1039/c6cc00271d
_journal_volume 52
_journal_year 2016
_chemical_formula_moiety 'C42 H38 Cu N6, F6 P'
_chemical_formula_sum 'C42 H38 Cu F6 N6 P'
_chemical_formula_weight 835.29
_chemical_name_systematic
;
 ?
;
_space_group_crystal_system monoclinic
_space_group_IT_number 14
_space_group_name_Hall '-P 2yn'
_space_group_name_H-M_alt 'P 1 21/n 1'
_symmetry_space_group_name_Hall '-P 2yn'
_symmetry_space_group_name_H-M 'P 1 21/n 1'
_atom_sites_solution_hydrogens geom
_audit_creation_date 2015-12-21
_audit_creation_method
;
Olex2 1.2
(compiled 2015.09.30 svn.r3233 for OlexSys, GUI svn.r5103)
;
_audit_update_record
;
2016-01-11 deposited with the CCDC.
2016-02-08 downloaded from the CCDC.
;
_cell_angle_alpha 90
_cell_angle_beta 95.597(2)
_cell_angle_gamma 90
_cell_formula_units_Z 4
_cell_length_a 14.8812(19)
_cell_length_b 17.179(2)
_cell_length_c 15.5446(18)
_cell_measurement_reflns_used 6613
_cell_measurement_temperature 223(2)
_cell_measurement_theta_max 23.40
_cell_measurement_theta_min 2.16
_cell_volume 3954.9(8)
_computing_cell_refinement 'Bruker SAINT'
_computing_data_collection 'Bruker APEX2'
_computing_data_reduction 'Bruker SAINT'
_computing_molecular_graphics 'Olex2 (Dolomanov et al., 2009)'
_computing_publication_material 'Olex2 (Dolomanov et al., 2009)'
_computing_structure_refinement 'SHELXL-2013 (Sheldrick 2013)'
_computing_structure_solution 'SHELXS-97 (Sheldrick 2008)'
_diffrn_ambient_temperature 223(2)
_diffrn_measured_fraction_theta_full 1.000
_diffrn_measured_fraction_theta_max 0.988
_diffrn_measurement_device_type 'Bruker APEX-II CCD'
_diffrn_measurement_method '\f and \w scans'
_diffrn_radiation_type MoK\a
_diffrn_radiation_wavelength 0.71073
_diffrn_reflns_av_R_equivalents 0.0645
_diffrn_reflns_av_unetI/netI 0.0645
_diffrn_reflns_Laue_measured_fraction_full 1.000
_diffrn_reflns_Laue_measured_fraction_max 0.988
_diffrn_reflns_limit_h_max 19
_diffrn_reflns_limit_h_min -19
_diffrn_reflns_limit_k_max 18
_diffrn_reflns_limit_k_min -22
_diffrn_reflns_limit_l_max 20
_diffrn_reflns_limit_l_min -19
_diffrn_reflns_number 38883
_diffrn_reflns_point_group_measured_fraction_full 1.000
_diffrn_reflns_point_group_measured_fraction_max 0.988
_diffrn_reflns_theta_full 25.242
_diffrn_reflns_theta_max 28.346
_diffrn_reflns_theta_min 1.771
_diffrn_source 'sealed tube'
_exptl_absorpt_coefficient_mu 0.660
_exptl_absorpt_correction_T_max 0.7457
_exptl_absorpt_correction_T_min 0.6883
_exptl_absorpt_correction_type multi-scan
_exptl_absorpt_process_details SADABS
_exptl_crystal_colour dark-blue
_exptl_crystal_density_diffrn 1.403
_exptl_crystal_description cut-block
_exptl_crystal_F_000 1720
_exptl_crystal_size_max 0.33
_exptl_crystal_size_mid 0.29
_exptl_crystal_size_min 0.26
_refine_diff_density_max 0.781
_refine_diff_density_min -0.675
_refine_diff_density_rms 0.058
_refine_ls_extinction_method none
_refine_ls_goodness_of_fit_ref 1.008
_refine_ls_hydrogen_treatment constr
_refine_ls_matrix_type full
_refine_ls_number_parameters 542
_refine_ls_number_reflns 9748
_refine_ls_number_restraints 10
_refine_ls_restrained_S_all 1.011
_refine_ls_R_factor_all 0.1076
_refine_ls_R_factor_gt 0.0512
_refine_ls_shift/su_max 0.001
_refine_ls_shift/su_mean 0.000
_refine_ls_structure_factor_coef Fsqd
_refine_ls_weighting_details 'w=1/[\s^2^(Fo^2^)+(0.0475P)^2^+2.5844P] where P=(Fo^2^+2Fc^2^)/3'
_refine_ls_weighting_scheme calc
_refine_ls_wR_factor_gt 0.1086
_refine_ls_wR_factor_ref 0.1335
_reflns_Friedel_coverage 0.000
_reflns_number_gt 5745
_reflns_number_total 9748
_reflns_threshold_expression 'I > 2\s(I)'
_cod_data_source_file c6cc00271d2.cif
_cod_data_source_block mo_gilb230_0m
_cod_depositor_comments 'Adding full bibliography for 7118721--7118725.cif.'
_cod_original_cell_volume 3955.0(8)
_cod_database_code 7118725
_shelxl_version_number 2013-4
_shelx_space_group_comment
;
The symmetry employed for this shelxl refinement is uniquely defined
by the following loop, which should always be used as a source of
symmetry information in preference to the above space-group names.
They are only intended as comments.
;
_shelx_estimated_absorpt_t_max 0.847
_shelx_estimated_absorpt_t_min 0.812
_olex2_refinement_description
;
1. Others
 Fixed Uiso: H1A(0.087) H1B(0.087) H1C(0.087) H4A(0.062) H5A(0.073) H6B(0.064)
 H9A(0.081) H9B(0.081) H9C(0.081) H11A(0.054) H12A(0.061) H13A(0.055)
 H14A(0.051) H15A(0.045) H17A(0.064) H18A(0.081) H19A(0.087) H20A(0.074)
 H21A(0.061) H22A(0.104) H22B(0.104) H22C(0.104) H25A(0.073) H26A(0.086)
 H27A(0.069) H30A(0.099) H30B(0.099) H30C(0.099) H32A(0.056) H33A(0.063)
 H34A(0.062) H35A(0.059) H36A(0.05) H38A(0.06) H39A(0.07) H40A(0.069)
 H41A(0.075) H42A(0.066)
 Fixed X: H1A(0.0266) H1B(-0.0117) H1C(-0.0308) H4A(-0.0419) H5A(-0.0418)
 H6B(0.0935) H9A(0.3242) H9B(0.2222) H9C(0.2456) H11A(0.1666) H12A(0.1902)
 H13A(0.2246) H14A(0.2451) H15A(0.2259) H17A(0.3709) H18A(0.5143) H19A(0.6401)
 H20A(0.6234) H21A(0.481) H22A(0.5099) H22B(0.5447) H22C(0.5801) H25A(0.5941)
 H26A(0.6121) H27A(0.4917) H30A(0.2808) H30B(0.378) H30C(0.3656) H32A(0.3647)
 H33A(0.3322) H34A(0.3031) H35A(0.3062) H36A(0.339) H38A(0.1906) H39A(0.055)
 H40A(-0.0498) H41A(-0.0197) H42A(0.1132)
 Fixed Y: H1A(0.0759) H1B(0.1591) H1C(0.0866) H4A(0.2049) H5A(0.2816)
 H6B(0.302) H9A(0.2989) H9B(0.2784) H9C(0.3506) H11A(0.1133) H12A(0.0182) H13A(-
 0.1081) H14A(-0.1377) H15A(-0.0421) H17A(0.1564) H18A(0.1432) H19A(0.1857)
 H20A(0.2394) H21A(0.2509) H22A(0.2069) H22B(0.1198) H22C(0.1809) H25A(0.0497)
 H26A(-0.0391) H27A(-0.0618) H30A(-0.0476) H30B(-0.0095) H30C(-0.0924)
 H32A(0.3259) H33A(0.4311) H34A(0.4115) H35A(0.2864) H36A(0.1811) H38A(0.0954)
 H39A(0.085) H40A(-0.0087) H41A(-0.0903) H42A(-0.0775)
 Fixed Z: H1A(-0.0566) H1B(-0.0355) H1C(0.0231) H4A(0.1069) H5A(0.2307)
 H6B(0.316) H9A(0.4017) H9B(0.4126) H9C(0.3554) H11A(-0.1328) H12A(-0.2333)
 H13A(-0.1899) H14A(-0.0431) H15A(0.0588) H17A(0.4257) H18A(0.4983)
 H19A(0.4356) H20A(0.2981) H21A(0.2233) H22A(-0.034) H22B(-0.0279) H22C(0.0439)
 H25A(0.104) H26A(0.2182) H27A(0.2993) H30A(0.3905) H30B(0.4051) H30C(0.3608)
 H32A(0.0907) H33A(-0.0018) H34A(-0.1497) H35A(-0.2048) H36A(-0.114)
 H38A(0.3707) H39A(0.4314) H40A(0.382) H41A(0.2702) H42A(0.2052)
;
_olex2_submission_special_instructions 'No special instructions were received'

loop_
_space_group_symop_operation_xyz
'x, y, z'
'-x+1/2, y+1/2, -z+1/2'
'-x, -y, -z'
'x-1/2, -y-1/2, z-1/2'

loop_
_atom_site_label
_atom_site_type_symbol
_atom_site_fract_x
_atom_site_fract_y
_atom_site_fract_z
_atom_site_U_iso_or_equiv
_atom_site_adp_type
_atom_site_occupancy
_atom_site_site_symmetry_order
_atom_site_calc_flag
_atom_site_refinement_flags_posn
_atom_site_refinement_flags_adp
_atom_site_refinement_flags_occupancy
Cu1 Cu 0.28347(2) 0.13737(2) 0.13505(2) 0.04471(12) Uani 1 1 d . . .
N1 N 0.17585(13) 0.09883(13) 0.03931(13) 0.0329(5) Uani 1 1 d . . .
N2 N 0.17131(13) 0.19316(12) 0.17100(13) 0.0317(5) Uani 1 1 d . . .
N3 N 0.32587(15) 0.20906(14) 0.26923(14) 0.0408(6) Uani 1 1 d . . .
N4 N 0.37638(14) 0.17944(13) 0.05496(14) 0.0353(5) Uani 1 1 d . . .
N5 N 0.39397(13) 0.06367(13) 0.16670(13) 0.0337(5) Uani 1 1 d . . .
N6 N 0.24749(15) 0.01701(15) 0.24174(15) 0.0428(6) Uani 1 1 d . . .
C1 C 0.01297(19) 0.1109(2) -0.0107(2) 0.0582(9) Uani 1 1 d . . .
H1A H 0.0266 0.0759 -0.0566 0.087 Uiso 1 1 calc R U .
H1B H -0.0117 0.1591 -0.0355 0.087 Uiso 1 1 calc R U .
H1C H -0.0308 0.0866 0.0231 0.087 Uiso 1 1 calc R U .
C2 C 0.09811(17) 0.12798(16) 0.04682(17) 0.0359(6) Uani 1 1 d . . .
C3 C 0.09256(17) 0.18078(17) 0.12201(18) 0.0373(6) Uani 1 1 d . . .
C4 C 0.01199(19) 0.2136(2) 0.1424(2) 0.0519(8) Uani 1 1 d . . .
H4A H -0.0419 0.2049 0.1069 0.062 Uiso 1 1 calc R U .
C5 C 0.0121(2) 0.2592(2) 0.2155(2) 0.0610(9) Uani 1 1 d . . .
H5A H -0.0418 0.2816 0.2307 0.073 Uiso 1 1 calc R U .
C6 C 0.0922(2) 0.2714(2) 0.2658(2) 0.0534(8) Uani 1 1 d . . .
H6B H 0.0935 0.3020 0.3160 0.064 Uiso 1 1 calc R U .
C7 C 0.17113(18) 0.23786(16) 0.24186(17) 0.0370(6) Uani 1 1 d . . .
C8 C 0.26003(19) 0.24659(16) 0.29497(17) 0.0374(6) Uani 1 1 d . . .
C9 C 0.2633(2) 0.2982(2) 0.37307(19) 0.0541(8) Uani 1 1 d . . .
H9A H 0.3242 0.2989 0.4017 0.081 Uiso 1 1 calc R U .
H9B H 0.2222 0.2784 0.4126 0.081 Uiso 1 1 calc R U .
H9C H 0.2456 0.3506 0.3554 0.081 Uiso 1 1 calc R U .
C10 C 0.18988(16) 0.04380(15) -0.02654(16) 0.0319(6) Uani 1 1 d . . .
C11 C 0.1816(2) 0.06239(18) -0.11451(18) 0.0447(7) Uani 1 1 d . . .
H11A H 0.1666 0.1133 -0.1328 0.054 Uiso 1 1 calc R U .
C12 C 0.1956(2) 0.0057(2) -0.17417(19) 0.0505(8) Uani 1 1 d . . .
H12A H 0.1902 0.0182 -0.2333 0.061 Uiso 1 1 calc R U .
C13 C 0.2174(2) -0.06926(19) -0.14852(18) 0.0457(7) Uani 1 1 d . . .
H13A H 0.2246 -0.1081 -0.1899 0.055 Uiso 1 1 calc R U .
C14 C 0.22885(19) -0.08695(18) -0.06114(18) 0.0423(7) Uani 1 1 d . . .
H14A H 0.2451 -0.1377 -0.0431 0.051 Uiso 1 1 calc R U .
C15 C 0.21636(17) -0.03026(16) -0.00046(17) 0.0372(6) Uani 1 1 d . . .
H15A H 0.2259 -0.0421 0.0588 0.045 Uiso 1 1 calc R U .
C16 C 0.41203(18) 0.20603(17) 0.31786(18) 0.0406(7) Uani 1 1 d . . .
C17 C 0.4219(2) 0.1733(2) 0.3997(2) 0.0534(8) Uani 1 1 d . . .
H17A H 0.3709 0.1564 0.4257 0.064 Uiso 1 1 calc R U .
C18 C 0.5075(2) 0.1656(2) 0.4429(2) 0.0676(10) Uani 1 1 d . . .
H18A H 0.5143 0.1432 0.4983 0.081 Uiso 1 1 calc R U .
C19 C 0.5823(2) 0.1905(3) 0.4056(2) 0.0726(11) Uani 1 1 d . . .
H19A H 0.6401 0.1857 0.4356 0.087 Uiso 1 1 calc R U .
C20 C 0.5722(2) 0.2225(2) 0.3239(2) 0.0619(9) Uani 1 1 d . . .
H20A H 0.6234 0.2394 0.2981 0.074 Uiso 1 1 calc R U .
C21 C 0.4874(2) 0.2298(2) 0.2794(2) 0.0507(8) Uani 1 1 d . . .
H21A H 0.4810 0.2509 0.2233 0.061 Uiso 1 1 calc R U .
C22 C 0.5284(2) 0.1646(2) 0.0052(2) 0.0695(11) Uani 1 1 d . . .
H22A H 0.5099 0.2069 -0.0340 0.104 Uiso 1 1 calc R U .
H22B H 0.5447 0.1198 -0.0279 0.104 Uiso 1 1 calc R U .
H22C H 0.5801 0.1809 0.0439 0.104 Uiso 1 1 calc R U .
C23 C 0.45136(17) 0.14339(17) 0.05741(17) 0.0400(7) Uani 1 1 d . . .
C24 C 0.46503(18) 0.07926(18) 0.12210(18) 0.0404(7) Uani 1 1 d . . .
C25 C 0.5466(2) 0.0402(2) 0.1382(2) 0.0612(10) Uani 1 1 d . . .
H25A H 0.5941 0.0497 0.1040 0.073 Uiso 1 1 calc R U .
C26 C 0.5570(2) -0.0129(2) 0.2053(3) 0.0717(11) Uani 1 1 d . . .
H26A H 0.6121 -0.0391 0.2182 0.086 Uiso 1 1 calc R U .
C27 C 0.4856(2) -0.0268(2) 0.2527(2) 0.0571(9) Uani 1 1 d . . .
H27A H 0.4917 -0.0618 0.2993 0.069 Uiso 1 1 calc R U .
C28 C 0.40404(17) 0.01138(16) 0.23110(18) 0.0377(6) Uani 1 1 d . . .
C29 C 0.32340(18) -0.00333(17) 0.27933(17) 0.0385(6) Uani 1 1 d . . .
C30 C 0.3383(2) -0.0416(2) 0.3667(2) 0.0663(10) Uani 1 1 d . . .
H30A H 0.2808 -0.0476 0.3905 0.099 Uiso 1 1 calc R U .
H30B H 0.3780 -0.0095 0.4051 0.099 Uiso 1 1 calc R U .
H30C H 0.3656 -0.0924 0.3608 0.099 Uiso 1 1 calc R U .
C31 C 0.35690(17) 0.24369(16) -0.00293(17) 0.0350(6) Uani 1 1 d . . .
C32 C 0.3536(2) 0.31782(18) 0.03076(19) 0.0465(7) Uani 1 1 d . . .
H32A H 0.3647 0.3259 0.0907 0.056 Uiso 1 1 calc R U .
C33 C 0.3337(2) 0.38052(19) -0.0245(2) 0.0528(8) Uani 1 1 d . . .
H33A H 0.3322 0.4311 -0.0018 0.063 Uiso 1 1 calc R U .
C34 C 0.3163(2) 0.3690(2) -0.1125(2) 0.0516(8) Uani 1 1 d . . .
H34A H 0.3031 0.4115 -0.1497 0.062 Uiso 1 1 calc R U .
C35 C 0.3184(2) 0.29459(19) -0.14505(19) 0.0488(8) Uani 1 1 d . . .
H35A H 0.3062 0.2864 -0.2048 0.059 Uiso 1 1 calc R U .
C36 C 0.33822(19) 0.23171(18) -0.09110(17) 0.0414(7) Uani 1 1 d . . .
H36A H 0.3390 0.1811 -0.1140 0.050 Uiso 1 1 calc R U .
C37 C 0.16666(18) 0.00941(18) 0.28268(18) 0.0410(7) Uani 1 1 d . . .
C38 C 0.1480(2) 0.05782(19) 0.3498(2) 0.0503(8) Uani 1 1 d . . .
H38A H 0.1906 0.0954 0.3707 0.060 Uiso 1 1 calc R U .
C39 C 0.0673(2) 0.0514(2) 0.3862(2) 0.0583(9) Uani 1 1 d . . .
H39A H 0.0550 0.0850 0.4314 0.070 Uiso 1 1 calc R U .
C40 C 0.0048(2) -0.0040(2) 0.3567(2) 0.0576(9) Uani 1 1 d . . .
H40A H -0.0498 -0.0087 0.3820 0.069 Uiso 1 1 calc R U .
C41 C 0.0227(2) -0.0522(2) 0.2901(2) 0.0629(10) Uani 1 1 d . . .
H41A H -0.0197 -0.0903 0.2702 0.075 Uiso 1 1 calc R U .
C42 C 0.1024(2) -0.0452(2) 0.2520(2) 0.0547(8) Uani 1 1 d . . .
H42A H 0.1132 -0.0775 0.2052 0.066 Uiso 1 1 calc R U .
P1 P 0.74908(6) 0.34432(5) 0.11619(5) 0.0539(2) Uani 1 1 d D . .
F1 F 0.6615(4) 0.3228(6) 0.1502(5) 0.148(3) Uani 0.652(12) 1 d D . P
F2 F 0.7873(7) 0.2604(3) 0.1237(5) 0.112(4) Uani 0.652(12) 1 d D . P
F3 F 0.8463(4) 0.3729(6) 0.0917(4) 0.128(3) Uani 0.652(12) 1 d D . P
F4 F 0.7194(6) 0.4327(3) 0.1134(3) 0.099(2) Uani 0.652(12) 1 d D . P
F1A F 0.7066(11) 0.2598(7) 0.1448(5) 0.108(5) Uani 0.348(12) 1 d D . P
F2A F 0.8247(7) 0.2940(10) 0.0813(7) 0.110(5) Uani 0.348(12) 1 d D . P
F3A F 0.7817(14) 0.4145(10) 0.0731(14) 0.213(10) Uani 0.348(12) 1 d D . P
F4A F 0.6621(9) 0.3831(13) 0.1384(9) 0.150(9) Uani 0.348(12) 1 d D . P
F5 F 0.7945(2) 0.35595(15) 0.21194(15) 0.1051(9) Uani 1 1 d D . .
F6 F 0.7069(3) 0.3295(2) 0.02133(16) 0.1420(14) Uani 1 1 d D . .

loop_
_atom_site_aniso_label
_atom_site_aniso_U_11
_atom_site_aniso_U_22
_atom_site_aniso_U_33
_atom_site_aniso_U_23
_atom_site_aniso_U_13
_atom_site_aniso_U_12
Cu1 0.03073(17) 0.0616(3) 0.0426(2) 0.00358(18) 0.00748(14) 0.01089(17)
N1 0.0299(11) 0.0370(13) 0.0310(11) 0.0010(10) -0.0017(9) -0.0004(9)
N2 0.0313(11) 0.0316(13) 0.0327(12) 0.0023(10) 0.0053(9) 0.0016(9)
N3 0.0385(12) 0.0489(15) 0.0345(12) -0.0073(11) 0.0021(10) -0.0014(11)
N4 0.0317(11) 0.0428(14) 0.0320(12) 0.0020(10) 0.0058(9) -0.0008(10)
N5 0.0293(10) 0.0377(13) 0.0342(12) -0.0003(10) 0.0035(9) 0.0027(9)
N6 0.0374(12) 0.0528(16) 0.0384(13) 0.0096(12) 0.0053(10) 0.0022(11)
C1 0.0320(15) 0.067(2) 0.072(2) -0.0180(18) -0.0118(14) 0.0016(15)
C2 0.0299(12) 0.0355(16) 0.0411(15) 0.0007(12) -0.0027(11) -0.0001(11)
C3 0.0311(13) 0.0375(16) 0.0433(16) 0.0034(13) 0.0038(11) 0.0015(12)
C4 0.0303(14) 0.060(2) 0.064(2) -0.0062(17) 0.0017(13) 0.0059(14)
C5 0.0383(16) 0.070(2) 0.076(2) -0.014(2) 0.0156(16) 0.0144(16)
C6 0.0538(18) 0.056(2) 0.0522(19) -0.0146(16) 0.0158(15) 0.0106(16)
C7 0.0426(15) 0.0348(16) 0.0349(14) 0.0003(12) 0.0105(12) 0.0005(12)
C8 0.0471(15) 0.0343(16) 0.0319(14) -0.0034(12) 0.0088(12) -0.0039(13)
C9 0.061(2) 0.053(2) 0.0477(18) -0.0129(16) 0.0038(15) 0.0036(16)
C10 0.0274(12) 0.0345(16) 0.0330(14) -0.0022(12) -0.0008(10) -0.0024(11)
C11 0.0569(18) 0.0384(17) 0.0368(16) 0.0027(14) -0.0049(13) 0.0018(14)
C12 0.064(2) 0.055(2) 0.0317(15) 0.0009(15) 0.0010(14) -0.0002(16)
C13 0.0527(17) 0.0448(19) 0.0391(17) -0.0106(14) 0.0020(13) -0.0027(14)
C14 0.0458(16) 0.0367(17) 0.0450(17) 0.0028(14) 0.0072(13) 0.0024(13)
C15 0.0392(14) 0.0415(17) 0.0309(14) 0.0032(13) 0.0041(11) 0.0043(12)
C16 0.0412(15) 0.0435(18) 0.0362(15) -0.0079(13) -0.0013(12) 0.0008(13)
C17 0.0498(17) 0.063(2) 0.0469(18) 0.0010(16) 0.0011(14) -0.0004(16)
C18 0.065(2) 0.085(3) 0.049(2) 0.0078(19) -0.0085(17) 0.008(2)
C19 0.0459(19) 0.102(3) 0.066(2) -0.009(2) -0.0139(17) 0.012(2)
C20 0.0417(17) 0.083(3) 0.061(2) -0.0087(19) 0.0043(15) -0.0037(17)
C21 0.0464(17) 0.061(2) 0.0448(17) -0.0073(16) 0.0048(14) -0.0021(15)
C22 0.0452(18) 0.090(3) 0.077(2) 0.030(2) 0.0258(17) 0.0089(18)
C23 0.0324(13) 0.0506(19) 0.0382(15) 0.0040(14) 0.0092(11) -0.0023(13)
C24 0.0337(13) 0.0466(18) 0.0419(16) 0.0023(14) 0.0082(12) 0.0030(12)
C25 0.0355(15) 0.074(3) 0.077(2) 0.021(2) 0.0187(16) 0.0128(16)
C26 0.0391(17) 0.083(3) 0.093(3) 0.031(2) 0.0109(18) 0.0229(18)
C27 0.0436(17) 0.059(2) 0.069(2) 0.0246(18) 0.0029(15) 0.0110(15)
C28 0.0347(14) 0.0370(16) 0.0411(15) 0.0043(13) 0.0024(12) 0.0021(12)
C29 0.0389(14) 0.0368(17) 0.0394(15) 0.0074(13) 0.0024(12) -0.0013(12)
C30 0.0548(19) 0.092(3) 0.053(2) 0.032(2) 0.0072(16) 0.0145(19)
C31 0.0318(13) 0.0408(17) 0.0334(14) 0.0029(12) 0.0076(11) -0.0031(12)
C32 0.0586(18) 0.049(2) 0.0328(15) -0.0041(14) 0.0063(13) -0.0051(15)
C33 0.071(2) 0.0374(19) 0.0510(19) -0.0037(15) 0.0111(16) -0.0060(15)
C34 0.0592(19) 0.048(2) 0.0478(18) 0.0105(16) 0.0058(15) -0.0048(16)
C35 0.0572(18) 0.056(2) 0.0330(15) 0.0021(15) 0.0019(13) -0.0021(15)
C36 0.0492(16) 0.0415(18) 0.0334(15) -0.0005(13) 0.0041(12) -0.0022(13)
C37 0.0370(14) 0.0485(18) 0.0373(15) 0.0120(14) 0.0022(12) 0.0017(13)
C38 0.0500(17) 0.052(2) 0.0494(18) 0.0008(16) 0.0081(14) -0.0088(15)
C39 0.059(2) 0.063(2) 0.057(2) -0.0022(18) 0.0207(16) 0.0028(18)
C40 0.0367(16) 0.069(2) 0.070(2) 0.0073(19) 0.0192(15) 0.0038(16)
C41 0.0384(16) 0.064(2) 0.086(3) -0.006(2) 0.0047(17) -0.0067(16)
C42 0.0425(16) 0.065(2) 0.0562(19) -0.0112(17) 0.0031(14) 0.0010(15)
P1 0.0619(5) 0.0544(6) 0.0450(5) -0.0032(4) 0.0029(4) 0.0185(4)
F1 0.092(5) 0.154(8) 0.205(7) 0.040(7) 0.052(4) -0.016(5)
F2 0.170(8) 0.039(3) 0.114(5) -0.025(3) -0.046(5) 0.035(4)
F3 0.097(4) 0.160(8) 0.134(5) 0.007(4) 0.044(3) -0.011(4)
F4 0.148(6) 0.062(3) 0.088(3) 0.013(2) 0.015(3) 0.045(3)
F1A 0.140(12) 0.105(9) 0.077(5) 0.017(5) -0.007(6) -0.050(8)
F2A 0.073(6) 0.149(14) 0.110(8) -0.005(8) 0.027(5) 0.039(6)
F3A 0.182(19) 0.121(13) 0.33(2) 0.124(14) -0.008(16) -0.041(12)
F4A 0.115(11) 0.20(2) 0.131(11) -0.067(13) -0.008(8) 0.113(14)
F5 0.144(2) 0.0904(18) 0.0726(15) -0.0172(13) -0.0330(15) 0.0157(16)
F6 0.204(3) 0.154(3) 0.0581(15) -0.0218(16) -0.0397(18) 0.075(3)

loop_
_atom_type_symbol
_atom_type_description
_atom_type_scat_dispersion_real
_atom_type_scat_dispersion_imag
_atom_type_scat_source
C C 0.0033 0.0016 'International Tables Vol C Tables 4.2.6.8 and 6.1.1.4'
H H 0.0000 0.0000 'International Tables Vol C Tables 4.2.6.8 and 6.1.1.4'
N N 0.0061 0.0033 'International Tables Vol C Tables 4.2.6.8 and 6.1.1.4'
F F 0.0171 0.0103 'International Tables Vol C Tables 4.2.6.8 and 6.1.1.4'
P P 0.1023 0.0942 'International Tables Vol C Tables 4.2.6.8 and 6.1.1.4'
Cu Cu 0.3201 1.2651 'International Tables Vol C Tables 4.2.6.8 and 6.1.1.4'

loop_
_geom_angle_atom_site_label_1
_geom_angle_atom_site_label_2
_geom_angle_atom_site_label_3
_geom_angle
N1 Cu1 N3 147.61(8)
N2 Cu1 N1 76.38(8)
N2 Cu1 N3 71.45(8)
N2 Cu1 N4 127.43(9)
N2 Cu1 N5 149.31(8)
N4 Cu1 N1 100.60(8)
N4 Cu1 N3 101.76(8)
N4 Cu1 N5 78.36(8)
N5 Cu1 N1 118.96(8)
N5 Cu1 N3 88.44(8)
C2 N1 Cu1 115.50(18)
C2 N1 C10 121.6(2)
C10 N1 Cu1 122.89(15)
C3 N2 Cu1 117.22(17)
C7 N2 Cu1 123.93(17)
C7 N2 C3 118.8(2)
C8 N3 Cu1 112.38(18)
C8 N3 C16 122.3(2)
C16 N3 Cu1 125.23(17)
C23 N4 Cu1 116.42(19)
C23 N4 C31 121.0(2)
C31 N4 Cu1 122.50(16)
C24 N5 Cu1 113.36(18)
C28 N5 Cu1 127.40(17)
C28 N5 C24 118.7(2)
C29 N6 C37 121.5(2)
H1A C1 H1B 109.5
H1A C1 H1C 109.5
H1B C1 H1C 109.5
C2 C1 H1A 109.5
C2 C1 H1B 109.5
C2 C1 H1C 109.5
N1 C2 C1 125.9(3)
N1 C2 C3 115.5(2)
C3 C2 C1 118.5(2)
N2 C3 C2 115.3(2)
N2 C3 C4 121.8(3)
C4 C3 C2 122.8(2)
C3 C4 H4A 120.4
C5 C4 C3 119.2(3)
C5 C4 H4A 120.4
C4 C5 H5A 120.5
C6 C5 C4 119.0(3)
C6 C5 H5A 120.5
C5 C6 H6B 120.3
C5 C6 C7 119.5(3)
C7 C6 H6B 120.3
N2 C7 C6 121.7(3)
N2 C7 C8 115.9(2)
C6 C7 C8 122.3(3)
N3 C8 C7 116.3(2)
N3 C8 C9 126.1(3)
C7 C8 C9 117.6(2)
C8 C9 H9A 109.5
C8 C9 H9B 109.5
C8 C9 H9C 109.5
H9A C9 H9B 109.5
H9A C9 H9C 109.5
H9B C9 H9C 109.5
C11 C10 N1 123.1(2)
C15 C10 N1 117.3(2)
C15 C10 C11 119.5(3)
C10 C11 H11A 120.2
C12 C11 C10 119.5(3)
C12 C11 H11A 120.2
C11 C12 H12A 119.5
C11 C12 C13 120.9(3)
C13 C12 H12A 119.5
C12 C13 H13A 120.3
C12 C13 C14 119.4(3)
C14 C13 H13A 120.3
C13 C14 H14A 119.9
C15 C14 C13 120.2(3)
C15 C14 H14A 119.9
C10 C15 C14 120.2(2)
C10 C15 H15A 119.9
C14 C15 H15A 119.9
C17 C16 N3 120.8(3)
C21 C16 N3 119.0(3)
C21 C16 C17 120.0(3)
C16 C17 H17A 120.2
C16 C17 C18 119.6(3)
C18 C17 H17A 120.2
C17 C18 H18A 119.7
C19 C18 C17 120.7(3)
C19 C18 H18A 119.7
C18 C19 H19A 120.2
C18 C19 C20 119.5(3)
C20 C19 H19A 120.2
C19 C20 H20A 119.7
C19 C20 C21 120.6(3)
C21 C20 H20A 119.7
C16 C21 C20 119.7(3)
C16 C21 H21A 120.2
C20 C21 H21A 120.2
H22A C22 H22B 109.5
H22A C22 H22C 109.5
H22B C22 H22C 109.5
C23 C22 H22A 109.5
C23 C22 H22B 109.5
C23 C22 H22C 109.5
N4 C23 C22 125.0(3)
N4 C23 C24 116.1(2)
C24 C23 C22 118.6(2)
N5 C24 C23 115.6(2)
N5 C24 C25 121.8(3)
C25 C24 C23 122.5(3)
C24 C25 H25A 120.4
C26 C25 C24 119.1(3)
C26 C25 H25A 120.4
C25 C26 H26A 120.5
C27 C26 C25 119.0(3)
C27 C26 H26A 120.5
C26 C27 H27A 120.3
C26 C27 C28 119.5(3)
C28 C27 H27A 120.3
N5 C28 C27 121.8(3)
N5 C28 C29 116.7(2)
C27 C28 C29 121.5(3)
N6 C29 C28 116.4(2)
N6 C29 C30 125.5(3)
C28 C29 C30 118.1(2)
C29 C30 H30A 109.5
C29 C30 H30B 109.5
C29 C30 H30C 109.5
H30A C30 H30B 109.5
H30A C30 H30C 109.5
H30B C30 H30C 109.5
C32 C31 N4 119.0(2)
C32 C31 C36 120.1(3)
C36 C31 N4 120.9(3)
C31 C32 H32A 120.2
C31 C32 C33 119.6(3)
C33 C32 H32A 120.2
C32 C33 H33A 119.7
C34 C33 C32 120.6(3)
C34 C33 H33A 119.7
C33 C34 H34A 120.4
C35 C34 C33 119.2(3)
C35 C34 H34A 120.4
C34 C35 H35A 119.5
C34 C35 C36 120.9(3)
C36 C35 H35A 119.5
C31 C36 H36A 120.2
C35 C36 C31 119.6(3)
C35 C36 H36A 120.2
C38 C37 N6 121.6(3)
C38 C37 C42 118.9(3)
C42 C37 N6 119.5(3)
C37 C38 H38A 119.7
C39 C38 C37 120.5(3)
C39 C38 H38A 119.7
C38 C39 H39A 119.9
C40 C39 C38 120.2(3)
C40 C39 H39A 119.9
C39 C40 H40A 120.2
C41 C40 C39 119.6(3)
C41 C40 H40A 120.2
C40 C41 H41A 119.7
C40 C41 C42 120.6(3)
C42 C41 H41A 119.7
C37 C42 H42A 119.9
C41 C42 C37 120.1(3)
C41 C42 H42A 119.9
F1 P1 F2 94.0(4)
F1 P1 F3 172.5(4)
F1 P1 F4 89.8(4)
F1 P1 F1A 47.5(5)
F1 P1 F2A 131.9(6)
F1 P1 F4A 40.7(8)
F1 P1 F5 90.3(3)
F1 P1 F6 90.6(4)
F2 P1 F3 88.3(4)
F2 P1 F4 174.3(4)
F2 P1 F1A 46.7(5)
F2 P1 F2A 40.3(4)
F2 P1 F5 85.8(2)
F2 P1 F6 91.7(2)
F3 P1 F1A 134.8(6)
F4 P1 F3 87.4(4)
F4 P1 F1A 137.2(6)
F4 P1 F5 89.8(2)
F2A P1 F3 52.4(5)
F2A P1 F4 137.2(6)
F2A P1 F1A 85.1(7)
F2A P1 F5 98.1(4)
F2A P1 F6 79.6(4)
F3A P1 F1 133.9(9)
F3A P1 F2 131.0(10)
F3A P1 F3 45.9(7)
F3A P1 F4 46.4(9)
F3A P1 F1A 168.7(9)
F3A P1 F2A 90.9(10)
F3A P1 F4A 94.0(10)
F3A P1 F5 101.2(8)
F3A P1 F6 79.9(8)
F4A P1 F2 134.6(9)
F4A P1 F3 136.3(9)
F4A P1 F4 49.1(8)
F4A P1 F1A 88.1(10)
F4A P1 F2A 168.3(7)
F4A P1 F5 91.4(4)
F4A P1 F6 90.7(4)
F5 P1 F3 82.7(3)
F5 P1 F1A 89.8(3)
F6 P1 F3 96.5(3)
F6 P1 F4 92.6(2)
F6 P1 F1A 89.0(3)
F6 P1 F5 177.48(16)
F1A F1 P1 72.9(5)
F4A F1 P1 71.0(8)
F4A F1 F1A 143.8(11)
F1A F2 P1 71.3(5)
F2A F2 P1 70.2(6)
F2A F2 F1A 136.1(9)
F2A F3 P1 61.9(4)
F3A F3 P1 61.6(6)
F3A F3 F2A 112.1(9)
F3A F4 P1 62.6(6)
F3A F4 F4A 123.2(9)
F4A F4 P1 63.2(4)
F1 F1A P1 59.7(4)
F2 F1A P1 62.1(4)
F2 F1A F1 121.5(7)
F2 F2A P1 69.5(5)
F2 F2A F3 125.4(9)
F3 F2A P1 65.6(5)
F3 F3A P1 72.5(6)
F4 F3A P1 71.0(8)
F4 F3A F3 131.3(16)
F1 F4A P1 68.4(5)
F1 F4A F4 135.9(10)
F4 F4A P1 67.6(7)

loop_
_geom_bond_atom_site_label_1
_geom_bond_atom_site_label_2
_geom_bond_distance
Cu1 N1 2.180(2)
Cu1 N2 2.049(2)
Cu1 N3 2.451(2)
Cu1 N4 2.078(2)
Cu1 N5 2.096(2)
N1 C2 1.276(3)
N1 C10 1.424(3)
N2 C3 1.351(3)
N2 C7 1.343(3)
N3 C8 1.270(3)
N3 C16 1.424(3)
N4 C23 1.274(3)
N4 C31 1.436(3)
N5 C24 1.347(3)
N5 C28 1.342(3)
N6 C29 1.269(3)
N6 C37 1.421(3)
C1 H1A 0.9700
C1 H1B 0.9700
C1 H1C 0.9700
C1 C2 1.506(4)
C2 C3 1.488(4)
C3 C4 1.390(4)
C4 H4A 0.9400
C4 C5 1.379(4)
C5 H5A 0.9400
C5 C6 1.376(4)
C6 H6B 0.9400
C6 C7 1.391(4)
C7 C8 1.497(4)
C8 C9 1.500(4)
C9 H9A 0.9700
C9 H9B 0.9700
C9 H9C 0.9700
C10 C11 1.398(4)
C10 C15 1.381(4)
C11 H11A 0.9400
C11 C12 1.375(4)
C12 H12A 0.9400
C12 C13 1.377(4)
C13 H13A 0.9400
C13 C14 1.386(4)
C14 H14A 0.9400
C14 C15 1.381(4)
C15 H15A 0.9400
C16 C17 1.385(4)
C16 C21 1.383(4)
C17 H17A 0.9400
C17 C18 1.387(4)
C18 H18A 0.9400
C18 C19 1.373(5)
C19 H19A 0.9400
C19 C20 1.379(5)
C20 H20A 0.9400
C20 C21 1.385(4)
C21 H21A 0.9400
C22 H22A 0.9700
C22 H22B 0.9700
C22 H22C 0.9700
C22 C23 1.513(4)
C23 C24 1.492(4)
C24 C25 1.388(4)
C25 H25A 0.9400
C25 C26 1.383(5)
C26 H26A 0.9400
C26 C27 1.372(5)
C27 H27A 0.9400
C27 C28 1.391(4)
C28 C29 1.497(4)
C29 C30 1.506(4)
C30 H30A 0.9700
C30 H30B 0.9700
C30 H30C 0.9700
C31 C32 1.380(4)
C31 C36 1.387(4)
C32 H32A 0.9400
C32 C33 1.392(4)
C33 H33A 0.9400
C33 C34 1.381(4)
C34 H34A 0.9400
C34 C35 1.377(4)
C35 H35A 0.9400
C35 C36 1.381(4)
C36 H36A 0.9400
C37 C38 1.383(4)
C37 C42 1.391(4)
C38 H38A 0.9400
C38 C39 1.382(4)
C39 H39A 0.9400
C39 C40 1.378(5)
C40 H40A 0.9400
C40 C41 1.372(5)
C41 H41A 0.9400
C41 C42 1.382(4)
C42 H42A 0.9400
P1 F1 1.500(5)
P1 F2 1.550(4)
P1 F3 1.608(5)
P1 F4 1.580(4)
P1 F1A 1.661(8)
P1 F2A 1.557(8)
P1 F3A 1.484(10)
P1 F4A 1.526(8)
P1 F5 1.586(2)
P1 F6 1.566(3)
F1 F1A 1.281(13)
F1 F4A 1.052(18)
F2 F1A 1.276(12)
F2 F2A 1.071(11)
F3 F2A 1.399(14)
F3 F3A 1.210(17)
F4 F3A 1.21(2)
F4 F4A 1.29(2)

loop_
_geom_hbond_atom_site_label_D
_geom_hbond_atom_site_label_H
_geom_hbond_atom_site_label_A
_geom_hbond_distance_DH
_geom_hbond_distance_HA
_geom_hbond_distance_DA
_geom_hbond_angle_DHA
_geom_hbond_site_symmetry_A
C4 H4A F2A 0.94 2.51 3.172(10) 127.8 1_455
C9 H9B F6 0.97 2.53 3.348(4) 141.4 4_566

loop_
_geom_torsion_atom_site_label_1
_geom_torsion_atom_site_label_2
_geom_torsion_atom_site_label_3
_geom_torsion_atom_site_label_4
_geom_torsion
Cu1 N1 C2 C1 -179.9(2)
Cu1 N1 C2 C3 -2.7(3)
Cu1 N1 C10 C11 -114.4(2)
Cu1 N1 C10 C15 63.0(3)
Cu1 N2 C3 C2 -0.5(3)
Cu1 N2 C3 C4 177.7(2)
Cu1 N2 C7 C6 -176.7(2)
Cu1 N2 C7 C8 0.9(3)
Cu1 N3 C8 C7 2.0(3)
Cu1 N3 C8 C9 -178.1(2)
Cu1 N3 C16 C17 -113.3(3)
Cu1 N3 C16 C21 60.9(3)
Cu1 N4 C23 C22 -179.4(3)
Cu1 N4 C23 C24 -4.2(3)
Cu1 N4 C31 C32 72.9(3)
Cu1 N4 C31 C36 -104.7(3)
Cu1 N5 C24 C23 -1.8(3)
Cu1 N5 C24 C25 175.6(3)
Cu1 N5 C28 C27 -171.3(2)
Cu1 N5 C28 C29 8.1(4)
N1 C2 C3 N2 2.2(4)
N1 C2 C3 C4 -176.1(3)
N1 C10 C11 C12 -179.5(3)
N1 C10 C15 C14 178.3(2)
N2 C3 C4 C5 -1.0(5)
N2 C7 C8 N3 -2.1(4)
N2 C7 C8 C9 178.0(2)
N3 C16 C17 C18 175.0(3)
N3 C16 C21 C20 -175.8(3)
N4 C23 C24 N5 4.1(4)
N4 C23 C24 C25 -173.3(3)
N4 C31 C32 C33 -179.3(3)
N4 C31 C36 C35 179.1(2)
N5 C24 C25 C26 -3.9(5)
N5 C28 C29 N6 19.0(4)
N5 C28 C29 C30 -161.9(3)
N6 C37 C38 C39 177.3(3)
N6 C37 C42 C41 -178.7(3)
C1 C2 C3 N2 179.6(3)
C1 C2 C3 C4 1.4(4)
C2 N1 C10 C11 66.8(4)
C2 N1 C10 C15 -115.8(3)
C2 C3 C4 C5 177.1(3)
C3 N2 C7 C6 0.1(4)
C3 N2 C7 C8 177.7(2)
C3 C4 C5 C6 0.5(5)
C4 C5 C6 C7 0.3(5)
C5 C6 C7 N2 -0.6(5)
C5 C6 C7 C8 -178.1(3)
C6 C7 C8 N3 175.5(3)
C6 C7 C8 C9 -4.4(4)
C7 N2 C3 C2 -177.6(2)
C7 N2 C3 C4 0.7(4)
C8 N3 C16 C17 62.1(4)
C8 N3 C16 C21 -123.7(3)
C10 N1 C2 C1 -1.0(4)
C10 N1 C2 C3 176.2(2)
C10 C11 C12 C13 0.2(5)
C11 C10 C15 C14 -4.2(4)
C11 C12 C13 C14 -2.5(5)
C12 C13 C14 C15 1.5(4)
C13 C14 C15 C10 1.9(4)
C15 C10 C11 C12 3.2(4)
C16 N3 C8 C7 -173.9(2)
C16 N3 C8 C9 6.0(5)
C16 C17 C18 C19 0.3(6)
C17 C16 C21 C20 -1.5(5)
C17 C18 C19 C20 -0.8(6)
C18 C19 C20 C21 0.1(6)
C19 C20 C21 C16 1.1(5)
C21 C16 C17 C18 0.9(5)
C22 C23 C24 N5 179.6(3)
C22 C23 C24 C25 2.2(5)
C23 N4 C31 C32 -109.6(3)
C23 N4 C31 C36 72.8(3)
C23 C24 C25 C26 173.3(3)
C24 N5 C28 C27 0.0(4)
C24 N5 C28 C29 179.4(2)
C24 C25 C26 C27 1.5(6)
C25 C26 C27 C28 1.4(6)
C26 C27 C28 N5 -2.3(5)
C26 C27 C28 C29 178.4(3)
C27 C28 C29 N6 -161.6(3)
C27 C28 C29 C30 17.5(4)
C28 N5 C24 C23 -174.3(2)
C28 N5 C24 C25 3.1(4)
C29 N6 C37 C38 72.3(4)
C29 N6 C37 C42 -111.0(3)
C31 N4 C23 C22 2.9(5)
C31 N4 C23 C24 178.1(2)
C31 C32 C33 C34 0.8(5)
C32 C31 C36 C35 1.5(4)
C32 C33 C34 C35 0.2(5)
C33 C34 C35 C36 -0.4(5)
C34 C35 C36 C31 -0.5(4)
C36 C31 C32 C33 -1.7(4)
C37 N6 C29 C28 -177.0(3)
C37 N6 C29 C30 4.0(5)
C37 C38 C39 C40 0.7(5)
C38 C37 C42 C41 -2.0(5)
C38 C39 C40 C41 -0.7(5)
C39 C40 C41 C42 -0.6(5)
C40 C41 C42 C37 2.0(5)
C42 C37 C38 C39 0.7(5)
P1 F1 F1A F2 5.2(8)
P1 F1 F4A F4 -3.6(16)
P1 F2 F1A F1 -5.1(8)
P1 F2 F2A F3 36.3(9)
P1 F3 F2A F2 -37.5(9)
P1 F3 F3A F4 43.1(14)
P1 F4 F3A F3 -43.5(16)
P1 F4 F4A F1 3.7(16)
F1 P1 F2 F1A 3.7(6)
F1 P1 F2 F2A 162.3(8)
F1 P1 F4 F3A -164.0(11)
F1 P1 F4 F4A -1.8(8)
F1 P1 F1A F2 -175.0(8)
F1 P1 F2A F2 -24.0(10)
F1 P1 F2A F3 -172.0(5)
F1 P1 F3A F3 169.5(6)
F1 P1 F3A F4 22.4(16)
F1 P1 F4A F4 177.3(12)
F2 P1 F1 F1A -3.7(5)
F2 P1 F1 F4A 177.7(8)
F2 P1 F3 F2A 20.1(6)
F2 P1 F3 F3A 160.7(13)
F2 P1 F1A F1 175.0(8)
F2 P1 F2A F3 -148.0(9)
F2 P1 F3A F3 -26.0(16)
F2 P1 F3A F4 -173.1(4)
F2 P1 F4A F1 -3.2(12)
F2 P1 F4A F4 174.1(4)
F3 P1 F2 F1A 176.5(5)
F3 P1 F2 F2A -24.8(8)
F3 P1 F4 F3A 22.9(11)
F3 P1 F4 F4A -174.8(7)
F3 P1 F1A F1 170.1(6)
F3 P1 F1A F2 -4.9(7)
F3 P1 F2A F2 148.0(9)
F3 P1 F3A F4 -147.1(17)
F3 P1 F4A F1 -169.7(6)
F3 P1 F4A F4 7.5(10)
F4 P1 F1 F1A -179.3(5)
F4 P1 F1 F4A 2.1(9)
F4 P1 F3 F2A -163.8(6)
F4 P1 F3 F3A -23.2(14)
F4 P1 F1A F1 1.0(8)
F4 P1 F1A F2 -174.0(4)
F4 P1 F2A F2 172.2(5)
F4 P1 F2A F3 24.2(9)
F4 P1 F3A F3 147.1(17)
F4 P1 F4A F1 -177.3(12)
F1A P1 F1 F4A -178.6(11)
F1A P1 F2 F2A 158.6(9)
F1A P1 F3 F2A 23.6(8)
F1A P1 F3 F3A 164.2(14)
F1A P1 F4 F3A -164.8(11)
F1A P1 F4 F4A -2.5(9)
F1A P1 F2A F2 -15.4(7)
F1A P1 F2A F3 -163.4(5)
F1A P1 F3A F3 -99(5)
F1A P1 F3A F4 114(5)
F1A P1 F4A F1 1.0(8)
F1A P1 F4A F4 178.3(6)
F1A F1 F4A P1 -2.3(18)
F1A F1 F4A F4 -6(3)
F1A F2 F2A P1 29.9(12)
F1A F2 F2A F3 66.2(17)
F2A P1 F1 F1A 11.6(9)
F2A P1 F1 F4A -166.9(9)
F2A P1 F2 F1A -158.6(9)
F2A P1 F3 F3A 140.6(15)
F2A P1 F4 F3A 3.9(13)
F2A P1 F4 F4A 166.2(8)
F2A P1 F1A F1 -171.3(7)
F2A P1 F1A F2 13.7(6)
F2A P1 F3A F3 -30.2(11)
F2A P1 F3A F4 -177.3(9)
F2A P1 F4A F1 56(5)
F2A P1 F4A F4 -127(4)
F2A F2 F1A P1 -29.7(12)
F2A F2 F1A F1 -34.8(17)
F2A F3 F3A P1 37.2(12)
F2A F3 F3A F4 80(2)
F3A P1 F1 F1A 164.6(13)
F3A P1 F1 F4A -13.9(16)
F3A P1 F2 F1A -165.1(11)
F3A P1 F2 F2A -6.5(13)
F3A P1 F3 F2A -140.6(15)
F3A P1 F4 F4A 162.3(13)
F3A P1 F1A F1 -102(5)
F3A P1 F1A F2 83(5)
F3A P1 F2A F2 175.1(9)
F3A P1 F2A F3 27.1(9)
F3A P1 F4A F1 170.0(11)
F3A P1 F4A F4 -12.8(10)
F3A F3 F2A P1 -37.1(13)
F3A F3 F2A F2 -74.5(18)
F3A F4 F4A P1 18.9(13)
F3A F4 F4A F1 23(3)
F4A P1 F1 F1A 178.6(11)
F4A P1 F2 F1A 5.8(8)
F4A P1 F2 F2A 164.4(9)
F4A P1 F3 F2A -169.5(8)
F4A P1 F3 F3A -28.8(15)
F4A P1 F4 F3A -162.3(13)
F4A P1 F1A F1 -0.9(7)
F4A P1 F1A F2 -175.9(6)
F4A P1 F2A F2 -70(5)
F4A P1 F2A F3 142(4)
F4A P1 F3A F3 160.5(10)
F4A P1 F3A F4 13.4(9)
F4A F1 F1A P1 2.3(18)
F4A F1 F1A F2 7(2)
F4A F4 F3A P1 -19.0(13)
F4A F4 F3A F3 -63(3)
F5 P1 F1 F1A -89.5(5)
F5 P1 F1 F4A 91.9(9)
F5 P1 F2 F1A 93.7(5)
F5 P1 F2 F2A -107.7(7)
F5 P1 F3 F2A 106.1(6)
F5 P1 F3 F3A -113.3(13)
F5 P1 F4 F3A 105.7(11)
F5 P1 F4 F4A -92.1(6)
F5 P1 F1A F1 90.5(5)
F5 P1 F1A F2 -84.4(4)
F5 P1 F2A F2 73.7(7)
F5 P1 F2A F3 -74.3(5)
F5 P1 F3A F3 68.2(11)
F5 P1 F3A F4 -78.9(8)
F5 P1 F4A F1 -88.7(8)
F5 P1 F4A F4 88.5(5)
F6 P1 F1 F1A 88.1(5)
F6 P1 F1 F4A -90.5(9)
F6 P1 F2 F1A -87.0(5)
F6 P1 F2 F2A 71.6(8)
F6 P1 F3 F2A -71.5(6)
F6 P1 F3 F3A 69.1(13)
F6 P1 F4 F3A -73.5(11)
F6 P1 F4 F4A 88.8(6)
F6 P1 F1A F1 -91.7(5)
F6 P1 F1A F2 93.3(4)
F6 P1 F2A F2 -105.3(7)
F6 P1 F2A F3 106.7(5)
F6 P1 F3A F3 -109.5(11)
F6 P1 F3A F4 103.4(8)
F6 P1 F4A F1 90.0(8)
F6 P1 F4A F4 -92.7(5)
